data_4315125
loop_
_publ_author_name
'Gerrit W. Fester'
'Jana Eckstein'
'Daniela Gerlach'
'J\"org Wagler'
'Erica Brendler'
'Edwin Kroke'

_publ_contact_author
;Wagler, J\"org 
 Institut f\"ur Anorganische Chemie  
 Technische Universit\"at Bergakademie Freiberg
 Leipziger Str. 29 
 09596 Freiberg 
 Bundesrepublik Deutschland
;
_publ_contact_author_fax '03731 39-4058 '
_publ_contact_author_phone '03731 39-3556 '
_publ_section_title
;
 Reactions of Hydridochlorosilanes with 2,2'-Bipyridine and
 1,10-Phenanthroline: Complexation versus Dismutation and
 Metal-Catalyst-Free 1,4-Hydrosilylation
;
_journal_name_full 'Inorganic Chemistry'
_journal_page_first 2667
_journal_page_last 2673
_journal_paper_doi 10.1021/ic901620e
_journal_volume 49
_journal_year 2010
_chemical_formula_moiety 'C10 H10 Cl2 N2 Si'
_chemical_formula_sum 'C10 H10 Cl2 N2 Si'
_chemical_formula_weight 257.19
_chemical_name_systematic
;
 dichlorosilane 2,2'-bipyridine complex
;
_space_group_IT_number 2
_symmetry_cell_setting triclinic
_symmetry_space_group_name_Hall '-P 1'
_symmetry_space_group_name_H-M 'P -1'
_atom_sites_solution_hydrogens geom
_atom_sites_solution_primary direct
_atom_sites_solution_secondary difmap
_audit_creation_method SHELXL-97
_cell_angle_alpha 77.309(4)
_cell_angle_beta 78.019(4)
_cell_angle_gamma 63.007(4)
_cell_formula_units_Z 2
_cell_length_a 7.4591(5)
_cell_length_b 7.6165(5)
_cell_length_c 11.4825(8)
_cell_measurement_reflns_used 1055
_cell_measurement_temperature 183(2)
_cell_measurement_theta_max 23.05
_cell_measurement_theta_min 3.28
_cell_volume 562.70(7)
_computing_cell_refinement 'Bruker SMART'
_computing_data_collection 'Bruker SMART'
_computing_data_reduction 'Bruker SAINT'
_computing_molecular_graphics 'ORTEP32 (Farugia)'
_computing_publication_material 'Ciftab (Sheldrick)'
_computing_structure_refinement 'SHELXL-97 (Sheldrick, 1997)'
_computing_structure_solution 'SHELXS-97 (Sheldrick, 1990)'
_diffrn_ambient_temperature 183(2)
_diffrn_measured_fraction_theta_full 0.997
_diffrn_measured_fraction_theta_max 0.997
_diffrn_measurement_device_type 'CCD area detector'
_diffrn_measurement_method 'phi and omega scans'
_diffrn_radiation_monochromator graphite
_diffrn_radiation_source 'fine-focus sealed tube'
_diffrn_radiation_type MoK\a
_diffrn_radiation_wavelength 0.71073
_diffrn_reflns_av_R_equivalents 0.0561
_diffrn_reflns_av_sigmaI/netI 0.0989
_diffrn_reflns_limit_h_max 9
_diffrn_reflns_limit_h_min -9
_diffrn_reflns_limit_k_max 9
_diffrn_reflns_limit_k_min -9
_diffrn_reflns_limit_l_max 14
_diffrn_reflns_limit_l_min -14
_diffrn_reflns_number 5749
_diffrn_reflns_theta_full 27.00
_diffrn_reflns_theta_max 27.00
_diffrn_reflns_theta_min 1.83
_exptl_absorpt_coefficient_mu 0.649
_exptl_absorpt_correction_type none
_exptl_crystal_colour colorless
_exptl_crystal_density_diffrn 1.518
_exptl_crystal_density_method 'not measured'
_exptl_crystal_description piece
_exptl_crystal_F_000 264
_exptl_crystal_size_max 0.22
_exptl_crystal_size_mid 0.08
_exptl_crystal_size_min 0.03
_refine_diff_density_max 0.494
_refine_diff_density_min -0.348
_refine_diff_density_rms 0.092
_refine_ls_extinction_method none
_refine_ls_goodness_of_fit_ref 1.040
_refine_ls_hydrogen_treatment mixed
_refine_ls_matrix_type full
_refine_ls_number_parameters 143
_refine_ls_number_reflns 2451
_refine_ls_number_restraints 1
_refine_ls_restrained_S_all 1.040
_refine_ls_R_factor_all 0.1192
_refine_ls_R_factor_gt 0.0681
_refine_ls_shift/su_max 0.000
_refine_ls_shift/su_mean 0.000
_refine_ls_structure_factor_coef Fsqd
_refine_ls_weighting_details 'calc w=1/[\s^2^(Fo^2^)+(0.0698P)^2^+0.5803P] where P=(Fo^2^+2Fc^2^)/3'
_refine_ls_weighting_scheme calc
_refine_ls_wR_factor_gt 0.1555
_refine_ls_wR_factor_ref 0.1764
_reflns_number_gt 1516
_reflns_number_total 2451
_reflns_threshold_expression >2sigma(I)
_cod_data_source_file ic901620e_si_002_3.cif
_cod_data_source_block compound_2c
_cod_original_sg_symbol_Hall -P1
_cod_database_code 4315125

loop_
_symmetry_equiv_pos_as_xyz
'x, y, z'
'-x, -y, -z'

loop_
_atom_site_label
_atom_site_type_symbol
_atom_site_fract_x
_atom_site_fract_y
_atom_site_fract_z
_atom_site_U_iso_or_equiv
_atom_site_adp_type
_atom_site_occupancy
_atom_site_symmetry_multiplicity
_atom_site_calc_flag
_atom_site_refinement_flags
_atom_site_disorder_assembly
_atom_site_disorder_group
Cl1 Cl 0.1969(2) -0.0459(2) 0.19405(12) 0.0355(4) Uani 1 1 d . . .
Cl2 Cl 0.5670(2) 0.1982(2) 0.31686(12) 0.0381(4) Uani 1 1 d . . .
Si1 Si 0.3945(2) 0.0624(2) 0.25736(13) 0.0298(4) Uani 1 1 d D . .
H1A H 0.420(8) -0.091(7) 0.365(4) 0.036 Uiso 1 1 d D . .
H1B H 0.567(7) -0.041(7) 0.170(4) 0.036 Uiso 1 1 d D . .
N1 N 0.3058(6) 0.2926(6) 0.1311(4) 0.0249(10) Uani 1 1 d . . .
N2 N 0.1450(6) 0.2464(6) 0.3420(4) 0.0256(10) Uani 1 1 d . . .
C1 C 0.4092(8) 0.2905(8) 0.0204(4) 0.0271(12) Uani 1 1 d . . .
H1 H 0.5256 0.1729 0.0018 0.033 Uiso 1 1 calc R . .
C2 C 0.3499(8) 0.4554(8) -0.0670(5) 0.0297(12) Uani 1 1 d . . .
H2 H 0.4221 0.4504 -0.1457 0.036 Uiso 1 1 calc R . .
C3 C 0.1834(8) 0.6285(8) -0.0382(5) 0.0338(13) Uani 1 1 d . . .
H3 H 0.1426 0.7448 -0.0964 0.041 Uiso 1 1 calc R . .
C4 C 0.0773(8) 0.6302(7) 0.0760(5) 0.0294(12) Uani 1 1 d . . .
H4 H -0.0362 0.7479 0.0975 0.035 Uiso 1 1 calc R . .
C5 C 0.1391(8) 0.4573(7) 0.1589(5) 0.0254(11) Uani 1 1 d . . .
C6 C 0.0399(7) 0.4273(7) 0.2808(5) 0.0252(11) Uani 1 1 d . . .
C7 C -0.1450(8) 0.5603(8) 0.3308(5) 0.0338(13) Uani 1 1 d . . .
H7 H -0.2170 0.6869 0.2867 0.041 Uiso 1 1 calc R . .
C8 C -0.2233(8) 0.5068(9) 0.4452(5) 0.0394(15) Uani 1 1 d . . .
H8 H -0.3510 0.5955 0.4803 0.047 Uiso 1 1 calc R . .
C9 C -0.1151(8) 0.3238(8) 0.5084(5) 0.0336(13) Uani 1 1 d . . .
H9 H -0.1675 0.2855 0.5875 0.040 Uiso 1 1 calc R . .
C10 C 0.0714(8) 0.1957(8) 0.4554(5) 0.0301(12) Uani 1 1 d . . .
H10 H 0.1480 0.0710 0.4996 0.036 Uiso 1 1 calc R . .

loop_
_atom_site_aniso_label
_atom_site_aniso_U_11
_atom_site_aniso_U_22
_atom_site_aniso_U_33
_atom_site_aniso_U_23
_atom_site_aniso_U_13
_atom_site_aniso_U_12
Cl1 0.0431(8) 0.0282(7) 0.0303(8) -0.0047(6) -0.0008(6) -0.0125(6)
Cl2 0.0327(8) 0.0522(9) 0.0253(7) -0.0011(6) -0.0039(6) -0.0164(7)
Si1 0.0301(8) 0.0243(8) 0.0205(8) 0.0013(6) 0.0008(6) -0.0029(6)
N1 0.029(2) 0.026(2) 0.017(2) 0.0007(17) -0.0047(17) -0.0101(19)
N2 0.027(2) 0.029(2) 0.016(2) -0.0018(18) 0.0007(17) -0.0087(19)
C1 0.032(3) 0.028(3) 0.020(3) -0.002(2) 0.000(2) -0.014(2)
C2 0.036(3) 0.040(3) 0.019(3) -0.001(2) -0.002(2) -0.024(3)
C3 0.042(3) 0.035(3) 0.027(3) 0.013(2) -0.014(2) -0.022(3)
C4 0.030(3) 0.022(3) 0.031(3) 0.003(2) -0.006(2) -0.009(2)
C5 0.028(3) 0.022(3) 0.026(3) -0.002(2) -0.006(2) -0.010(2)
C6 0.025(3) 0.020(3) 0.028(3) -0.002(2) -0.005(2) -0.007(2)
C7 0.034(3) 0.031(3) 0.027(3) -0.001(2) -0.005(2) -0.007(3)
C8 0.028(3) 0.042(4) 0.045(4) -0.018(3) 0.005(3) -0.010(3)
C9 0.036(3) 0.040(3) 0.023(3) -0.008(2) 0.010(2) -0.018(3)
C10 0.037(3) 0.029(3) 0.022(3) 0.002(2) 0.000(2) -0.016(2)

loop_
_atom_type_symbol
_atom_type_description
_atom_type_scat_dispersion_real
_atom_type_scat_dispersion_imag
_atom_type_scat_source
C C 0.0033 0.0016 'International Tables Vol C Tables 4.2.6.8 and 6.1.1.4'
H H 0.0000 0.0000 'International Tables Vol C Tables 4.2.6.8 and 6.1.1.4'
N N 0.0061 0.0033 'International Tables Vol C Tables 4.2.6.8 and 6.1.1.4'
Si Si 0.0817 0.0704 'International Tables Vol C Tables 4.2.6.8 and 6.1.1.4'
Cl Cl 0.1484 0.1585 'International Tables Vol C Tables 4.2.6.8 and 6.1.1.4'

loop_
_geom_angle_atom_site_label_1
_geom_angle_atom_site_label_2
_geom_angle_atom_site_label_3
_geom_angle
_geom_angle_site_symmetry_1
_geom_angle_site_symmetry_3
_geom_angle_publ_flag
N1 Si1 N2 79.02(17) . . ?
N1 Si1 Cl2 88.21(14) . . ?
N2 Si1 Cl2 88.84(15) . . ?
N1 Si1 Cl1 87.66(14) . . ?
N2 Si1 Cl1 87.14(14) . . ?
Cl2 Si1 Cl1 174.71(9) . . ?
N1 Si1 H1A 168(2) . . ?
N2 Si1 H1A 90(2) . . ?
Cl2 Si1 H1A 94(2) . . ?
Cl1 Si1 H1A 89(2) . . ?
N1 Si1 H1B 88(2) . . ?
N2 Si1 H1B 167(2) . . ?
Cl2 Si1 H1B 92.4(19) . . ?
Cl1 Si1 H1B 91(2) . . ?
H1A Si1 H1B 103(3) . . ?
C1 N1 C5 120.2(4) . . ?
C1 N1 Si1 121.6(4) . . ?
C5 N1 Si1 118.1(3) . . ?
C10 N2 C6 119.6(4) . . ?
C10 N2 Si1 122.6(4) . . ?
C6 N2 Si1 117.8(3) . . ?
N1 C1 C2 121.4(5) . . ?
N1 C1 H1 119.3 . . ?
C2 C1 H1 119.3 . . ?
C1 C2 C3 119.1(5) . . ?
C1 C2 H2 120.5 . . ?
C3 C2 H2 120.5 . . ?
C4 C3 C2 119.3(5) . . ?
C4 C3 H3 120.3 . . ?
C2 C3 H3 120.3 . . ?
C3 C4 C5 119.1(5) . . ?
C3 C4 H4 120.5 . . ?
C5 C4 H4 120.5 . . ?
N1 C5 C4 120.8(5) . . ?
N1 C5 C6 112.3(4) . . ?
C4 C5 C6 126.9(5) . . ?
N2 C6 C7 121.4(5) . . ?
N2 C6 C5 112.6(4) . . ?
C7 C6 C5 125.9(5) . . ?
C8 C7 C6 119.2(5) . . ?
C8 C7 H7 120.4 . . ?
C6 C7 H7 120.4 . . ?
C7 C8 C9 119.6(5) . . ?
C7 C8 H8 120.2 . . ?
C9 C8 H8 120.2 . . ?
C8 C9 C10 119.4(5) . . ?
C8 C9 H9 120.3 . . ?
C10 C9 H9 120.3 . . ?
N2 C10 C9 120.8(5) . . ?
N2 C10 H10 119.6 . . ?
C9 C10 H10 119.6 . . ?

loop_
_geom_bond_atom_site_label_1
_geom_bond_atom_site_label_2
_geom_bond_distance
_geom_bond_site_symmetry_2
_geom_bond_publ_flag
Cl1 Si1 2.279(2) . ?
Cl2 Si1 2.253(2) . ?
Si1 N1 1.960(4) . ?
Si1 N2 1.962(4) . ?
Si1 H1A 1.48(4) . ?
Si1 H1B 1.47(4) . ?
N1 C1 1.342(6) . ?
N1 C5 1.348(6) . ?
N2 C10 1.350(6) . ?
N2 C6 1.352(6) . ?
C1 C2 1.380(7) . ?
C1 H1 0.9500 . ?
C2 C3 1.388(8) . ?
C2 H2 0.9500 . ?
C3 C4 1.383(7) . ?
C3 H3 0.9500 . ?
C4 C5 1.391(7) . ?
C4 H4 0.9500 . ?
C5 C6 1.464(7) . ?
C6 C7 1.384(7) . ?
C7 C8 1.376(8) . ?
C7 H7 0.9500 . ?
C8 C9 1.378(8) . ?
C8 H8 0.9500 . ?
C9 C10 1.391(7) . ?
C9 H9 0.9500 . ?
C10 H10 0.9500 . ?

loop_
_geom_torsion_atom_site_label_1
_geom_torsion_atom_site_label_2
_geom_torsion_atom_site_label_3
_geom_torsion_atom_site_label_4
_geom_torsion
_geom_torsion_site_symmetry_1
_geom_torsion_site_symmetry_2
_geom_torsion_site_symmetry_3
_geom_torsion_site_symmetry_4
_geom_torsion_publ_flag
N2 Si1 N1 C1 -178.3(4) . . . . ?
Cl2 Si1 N1 C1 92.5(4) . . . . ?
Cl1 Si1 N1 C1 -90.8(4) . . . . ?
N2 Si1 N1 C5 3.2(4) . . . . ?
Cl2 Si1 N1 C5 -85.9(4) . . . . ?
Cl1 Si1 N1 C5 90.8(4) . . . . ?
N1 Si1 N2 C10 176.6(4) . . . . ?
Cl2 Si1 N2 C10 -95.0(4) . . . . ?
Cl1 Si1 N2 C10 88.4(4) . . . . ?
N1 Si1 N2 C6 -0.4(4) . . . . ?
Cl2 Si1 N2 C6 88.0(4) . . . . ?
Cl1 Si1 N2 C6 -88.5(4) . . . . ?
C5 N1 C1 C2 0.6(8) . . . . ?
Si1 N1 C1 C2 -177.8(4) . . . . ?
N1 C1 C2 C3 1.9(8) . . . . ?
C1 C2 C3 C4 -1.8(8) . . . . ?
C2 C3 C4 C5 -0.7(8) . . . . ?
C1 N1 C5 C4 -3.2(8) . . . . ?
Si1 N1 C5 C4 175.2(4) . . . . ?
C1 N1 C5 C6 176.3(5) . . . . ?
Si1 N1 C5 C6 -5.2(6) . . . . ?
C3 C4 C5 N1 3.3(8) . . . . ?
C3 C4 C5 C6 -176.3(5) . . . . ?
C10 N2 C6 C7 -1.8(8) . . . . ?
Si1 N2 C6 C7 175.2(4) . . . . ?
C10 N2 C6 C5 -179.3(5) . . . . ?
Si1 N2 C6 C5 -2.2(6) . . . . ?
N1 C5 C6 N2 4.6(6) . . . . ?
C4 C5 C6 N2 -175.8(5) . . . . ?
N1 C5 C6 C7 -172.7(5) . . . . ?
C4 C5 C6 C7 6.9(9) . . . . ?
N2 C6 C7 C8 0.0(8) . . . . ?
C5 C6 C7 C8 177.0(5) . . . . ?
C6 C7 C8 C9 1.0(9) . . . . ?
C7 C8 C9 C10 -0.2(9) . . . . ?
C6 N2 C10 C9 2.7(8) . . . . ?
Si1 N2 C10 C9 -174.2(4) . . . . ?
C8 C9 C10 N2 -1.7(8) . . . . ?
